data_1511217
loop_
_publ_author_name
'Legagneur, V.'
'Mosbah, A.'
'An, Y.'
'Piffard, Y.'
'Verbaere, A.'
'le Gal la Salle, A.'
'Guyomard, D.'
'Portal, R.'

_publ_section_title
;
 Li M B O3 (M = Mn, Fe, Co): synthesis, crystal structure and lithium
 deinsertion/insertion properties
;
_journal_name_full 'Solid State Ionics'
_journal_page_first 37
_journal_page_last 46
_journal_paper_doi 10.1016/S0167-2738(00)00813-4
_journal_volume 139
_journal_year 2001
_chemical_formula_sum 'B Li Mn O3'
_chemical_name_systematic 'Li Mn (B O3)'
_space_group_IT_number 174
_symmetry_space_group_name_Hall 'P -6'
_symmetry_space_group_name_H-M 'P -6'
_cell_angle_alpha 90
_cell_angle_beta 90
_cell_angle_gamma 120
_cell_formula_units_Z 3
_cell_length_a 8.172
_cell_length_b 8.172
_cell_length_c 3.1473
_cell_volume 182.023
_citation_journal_id_ASTM SSIOD3
_cod_data_source_file boron0-1_329.cif
_cod_data_source_block B1Li1Mn1O3
_cod_original_cell_volume 182.0227
_cod_original_formula_sum 'B1 Li1 Mn1 O3'
_cod_database_code 1511217

loop_
_symmetry_equiv_pos_as_xyz
x,y,z
-x+y,-x,-z
-y,x-y,z
x,y,-z
-x+y,-x,z
-y,x-y,-z

loop_
_atom_site_label
_atom_site_type_symbol
_atom_site_fract_x
_atom_site_fract_y
_atom_site_fract_z
_atom_site_occupancy
_atom_site_U_iso_or_equiv
O3 O-2 0.7505 0.2227 0.5 1 0.0
Mn1 Mn+2 0.37077 0.35891 0 1 0.0
B1 B+3 0.3333 0.6667 0.5 1 0.0
Li1 Li+1 0.019 0.303 0.5 1 0.0
O2 O-2 0.1162 -0.078 0 1 0.0
B3 B+3 0.6667 0.3333 0.5 1 0.0
O1 O-2 0.1389 0.5808 0.5 1 0.0
B2 B+3 0 0 0 1 0.0
